data_2242885
loop_
_publ_author_name
'Tsymbal, Liudmyla V.'
'Andriichuk, Irina L.'
'Arion, Vladimir B.'
'Lampeka, Yaroslaw D.'

_publ_section_title
;
 Crystal structure of
 <i>trans</i>-diaqua(3,10-dimethyl-1,3,5,8,10,12-hexaazacyclotetradecane)copper(II)
 pamoate
;
_journal_coeditor_code HB7810
_journal_issue 5
_journal_name_full 'Acta Crystallographica Section E'
_journal_page_first 533
_journal_page_last 536
_journal_paper_doi 10.1107/S2056989019003852
_journal_volume 75
_journal_year 2019
_chemical_formula_iupac '[Cu (C10 H26 N6) (H2 O1)2] C23 H14 O6'
_chemical_formula_moiety 'C10 H30 Cu N6 O2 2+, C23 H14 O6 2-'
_chemical_formula_sum 'C33 H44 Cu N6 O8'
_chemical_formula_weight 716.28
_chemical_name_systematic
;<i>trans</i>-Diaqua(3,10-dimethyl-1,3,5,8,10,12-hexaazacyclotetradecane-\k^4^<i>N</i>^1^,<i>N</i>^5^,<i>N</i>^8^,<i>N</i>^12^)copper(II)
4,4'-methylenebis(3-hydroxynaphthalene-2-carboxylate)
;
_space_group_crystal_system triclinic
_space_group_IT_number 2
_space_group_name_Hall '-P 1'
_space_group_name_H-M_alt 'P -1'
_symmetry_space_group_name_Hall '-P 1'
_symmetry_space_group_name_H-M 'P -1'
_atom_sites_solution_hydrogens mixed
_audit_creation_method SHELXL-2014
_cell_angle_alpha 71.594(3)
_cell_angle_beta 81.128(3)
_cell_angle_gamma 88.249(3)
_cell_formula_units_Z 2
_cell_length_a 9.8877(6)
_cell_length_b 12.1406(7)
_cell_length_c 14.5760(9)
_cell_measurement_reflns_used 8230
_cell_measurement_temperature 100(2)
_cell_measurement_theta_max 25.642
_cell_measurement_theta_min 2.370
_cell_volume 1640.06(17)
_computing_cell_refinement
;
SAINT (Bruker, 2007)
;
_computing_data_collection
;
APEX2 (Bruker, 2007)
;
_computing_data_reduction
;
SAINT (Bruker, 2007)
;
_computing_molecular_graphics
;
Mercury (Macrae <i>et al.</i>,  2008)
;
_computing_publication_material
;
publCIF (Westrip, 2010)
;
_computing_structure_refinement
;
SHELXL2014 (Sheldrick, 2015b)
;
_computing_structure_solution
;
SHELXS2014 (Sheldrick, 2015a)
;
_diffrn_ambient_temperature 100(2)
_diffrn_measured_fraction_theta_full 0.996
_diffrn_measured_fraction_theta_max 0.995
_diffrn_measurement_device_type 'Bruker APEXII CCD'
_diffrn_measurement_method '\f and \w scans'
_diffrn_radiation_type MoK\a
_diffrn_radiation_wavelength 0.71073
_diffrn_reflns_av_R_equivalents 0.0799
_diffrn_reflns_av_unetI/netI 0.0594
_diffrn_reflns_limit_h_max 12
_diffrn_reflns_limit_h_min -12
_diffrn_reflns_limit_k_max 14
_diffrn_reflns_limit_k_min -14
_diffrn_reflns_limit_l_max 17
_diffrn_reflns_limit_l_min -17
_diffrn_reflns_number 52866
_diffrn_reflns_theta_full 25.242
_diffrn_reflns_theta_max 25.999
_diffrn_reflns_theta_min 1.920
_diffrn_source 'fine-focus sealed tube'
_exptl_absorpt_coefficient_mu 0.727
_exptl_absorpt_correction_T_max 0.9178
_exptl_absorpt_correction_T_min 0.8682
_exptl_absorpt_correction_type multi-scan
_exptl_absorpt_process_details
;
(SADABS; Bruker, 2007)
;
_exptl_crystal_colour pink
_exptl_crystal_density_diffrn 1.450
_exptl_crystal_description block
_exptl_crystal_F_000 754
_exptl_crystal_size_max 0.200
_exptl_crystal_size_mid 0.180
_exptl_crystal_size_min 0.120
_refine_diff_density_max 0.335
_refine_diff_density_min -0.390
_refine_ls_extinction_method none
_refine_ls_goodness_of_fit_ref 1.030
_refine_ls_hydrogen_treatment constr
_refine_ls_matrix_type full
_refine_ls_number_parameters 438
_refine_ls_number_reflns 6401
_refine_ls_number_restraints 6
_refine_ls_restrained_S_all 1.030
_refine_ls_R_factor_all 0.0733
_refine_ls_R_factor_gt 0.0397
_refine_ls_shift/su_max 0.000
_refine_ls_shift/su_mean 0.000
_refine_ls_structure_factor_coef Fsqd
_refine_ls_weighting_details 'w=1/[\s^2^(Fo^2^)+(0.0378P)^2^+0.6293P] where P=(Fo^2^+2Fc^2^)/3'
_refine_ls_weighting_scheme calc
_refine_ls_wR_factor_gt 0.0822
_refine_ls_wR_factor_ref 0.0896
_reflns_number_gt 4540
_reflns_number_total 6401
_reflns_threshold_expression 'I > 2\s(I)'
_cod_data_source_file hb7810sup1.cif
_cod_data_source_block I
_cod_database_code 2242885
_shelx_space_group_comment
;
The symmetry employed for this shelxl refinement is uniquely defined
by the following loop, which should always be used as a source of
symmetry information in preference to the above space-group names.
They are only intended as comments.
;
_shelx_estimated_absorpt_t_min 0.868
_shelx_estimated_absorpt_t_max 0.918
_shelxl_version_number 2.014

loop_
_space_group_symop_operation_xyz
'x, y, z'
'-x, -y, -z'

loop_
_atom_site_type_symbol
_atom_site_label
_atom_site_fract_x
_atom_site_fract_y
_atom_site_fract_z
_atom_site_U_iso_or_equiv
_atom_site_adp_type
_atom_site_calc_flag
_atom_site_occupancy
Cu Cu1 1.0000 0.5000 0.5000 0.01499(12) Uani d 1
Cu Cu2 0.5000 0.5000 0.0000 0.01582(12) Uani d 1
N N1 0.8280(2) 0.58002(17) 0.45737(15) 0.0199(5) Uani d 1
H H1 0.8412 0.6050 0.3843 0.024 Uiso calc 1
N N2 0.7064(2) 0.40151(18) 0.47031(15) 0.0239(5) Uani d 1
N N3 0.9443(2) 0.34915(17) 0.48721(14) 0.0194(5) Uani d 1
H H3 0.9644 0.3562 0.4162 0.023 Uiso calc 1
C C4 0.8207(3) 0.6863(2) 0.48671(19) 0.0223(6) Uani d 1
H H4A 0.7880 0.6669 0.5578 0.027 Uiso calc 1
H H4B 0.7566 0.7417 0.4510 0.027 Uiso calc 1
C C1 0.6994(3) 0.5083(2) 0.49364(19) 0.0239(6) Uani d 1
H H1A 0.6785 0.4901 0.5656 0.029 Uiso calc 1
H H1B 0.6232 0.5545 0.4650 0.029 Uiso calc 1
C C2 0.7977(3) 0.3164(2) 0.52012(19) 0.0235(6) Uani d 1
H H2A 0.7810 0.2416 0.5096 0.028 Uiso calc 1
H H2B 0.7761 0.3046 0.5912 0.028 Uiso calc 1
C C3 1.0361(3) 0.2604(2) 0.53813(19) 0.0224(6) Uani d 1
H H3A 1.0350 0.1910 0.5164 0.027 Uiso calc 1
H H3B 1.0057 0.2365 0.6097 0.027 Uiso calc 1
C C5 0.7162(3) 0.4154(2) 0.3666(2) 0.0332(7) Uani d 1
H H5A 0.7205 0.3388 0.3573 0.050 Uiso calc 1
H H5B 0.6356 0.4560 0.3418 0.050 Uiso calc 1
H H5C 0.7991 0.4607 0.3309 0.050 Uiso calc 1
N N6 0.5743(2) 0.35155(17) 0.08194(14) 0.0190(5) Uani d 1
H H6 0.6453 0.3239 0.0379 0.023 Uiso calc 1
N N4 0.6263(2) 0.58227(17) 0.05243(14) 0.0169(5) Uani d 1
H H4 0.5701 0.6038 0.1072 0.020 Uiso calc 1
N N5 0.5995(2) 0.77617(18) -0.06320(15) 0.0234(5) Uani d 1
C C7 0.4716(3) 0.2553(2) 0.13005(19) 0.0244(6) Uani d 1
H H7A 0.5187 0.1862 0.1671 0.029 Uiso calc 1
H H7B 0.4038 0.2788 0.1776 0.029 Uiso calc 1
C C8 0.6454(3) 0.3839(2) 0.15230(18) 0.0229(6) Uani d 1
H H8A 0.7082 0.3217 0.1807 0.028 Uiso calc 1
H H8B 0.5780 0.3952 0.2061 0.028 Uiso calc 1
C C9 0.7253(3) 0.4959(2) 0.09671(19) 0.0222(6) Uani d 1
H H9A 0.7709 0.5232 0.1418 0.027 Uiso calc 1
H H9B 0.7963 0.4836 0.0452 0.027 Uiso calc 1
C C6 0.6926(3) 0.6918(2) -0.01746(19) 0.0223(6) Uani d 1
H H6A 0.7471 0.7270 0.0181 0.027 Uiso calc 1
H H6B 0.7568 0.6723 -0.0690 0.027 Uiso calc 1
C C10 0.5140(3) 0.8320(2) -0.0004(2) 0.0290(7) Uani d 1
H H10A 0.4544 0.8878 -0.0391 0.043 Uiso calc 1
H H10B 0.4577 0.7730 0.0525 0.043 Uiso calc 1
H H10C 0.5724 0.8727 0.0276 0.043 Uiso calc 1
C C11 0.4511(3) -0.3050(2) 0.24922(17) 0.0210(6) Uani d 1
C C12 0.4904(3) -0.1995(2) 0.27246(17) 0.0169(6) Uani d 1
C C13 0.6302(3) -0.1758(2) 0.27572(17) 0.0188(6) Uani d 1
C C14 0.6685(3) -0.0783(2) 0.29585(17) 0.0181(6) Uani d 1
C C15 0.5639(3) -0.0083(2) 0.32585(17) 0.0191(6) Uani d 1
C C16 0.5905(3) 0.0822(2) 0.36370(18) 0.0250(6) Uani d 1
H H16 0.6820 0.0984 0.3687 0.030 Uiso calc 1
C C17 0.4868(3) 0.1461(2) 0.3929(2) 0.0327(7) Uani d 1
H H17 0.5068 0.2043 0.4199 0.039 Uiso calc 1
C C18 0.3508(3) 0.1271(2) 0.3835(2) 0.0346(7) Uani d 1
H H18 0.2799 0.1739 0.4022 0.041 Uiso calc 1
C C19 0.3211(3) 0.0418(2) 0.34780(19) 0.0275(7) Uani d 1
H H19 0.2292 0.0299 0.3409 0.033 Uiso calc 1
C C20 0.4247(3) -0.0295(2) 0.32067(17) 0.0200(6) Uani d 1
C C21 0.3934(3) -0.1235(2) 0.29063(17) 0.0187(6) Uani d 1
H H21 0.3018 -0.1346 0.2827 0.022 Uiso calc 1
C C22 1.0315(3) 0.3478(3) 0.2154(2) 0.0297(7) Uani d 1
C C23 0.9735(2) 0.2584(2) 0.17946(19) 0.0199(6) Uani d 1
C C24 0.9275(3) 0.1467(2) 0.24487(18) 0.0216(6) Uani d 1
C C25 0.8696(2) 0.0657(2) 0.21366(17) 0.0178(6) Uani d 1
C C26 0.8648(2) 0.0906(2) 0.11176(18) 0.0168(5) Uani d 1
C C27 0.8225(2) 0.0078(2) 0.07126(18) 0.0203(6) Uani d 1
H H27 0.7934 -0.0675 0.1132 0.024 Uiso calc 1
C C28 0.8227(3) 0.0346(2) -0.02714(19) 0.0250(6) Uani d 1
H H28 0.7950 -0.0227 -0.0526 0.030 Uiso calc 1
C C29 0.8634(3) 0.1459(2) -0.09125(19) 0.0285(7) Uani d 1
H H29 0.8607 0.1640 -0.1593 0.034 Uiso calc 1
C C30 0.9069(3) 0.2277(2) -0.05578(19) 0.0253(6) Uani d 1
H H30 0.9349 0.3025 -0.0995 0.030 Uiso calc 1
C C31 0.9107(2) 0.2024(2) 0.04560(18) 0.0189(6) Uani d 1
C C32 0.9621(2) 0.2839(2) 0.08278(19) 0.0203(6) Uani d 1
H H32 0.9897 0.3589 0.0393 0.024 Uiso calc 1
C C33 0.8189(3) -0.0505(2) 0.28762(18) 0.0208(6) Uani d 1
H H33A 0.8729 -0.1128 0.2698 0.025 Uiso calc 1
H H33B 0.8376 -0.0519 0.3528 0.025 Uiso calc 1
O O1 0.32781(19) -0.32344(15) 0.24857(13) 0.0262(4) Uani d 1
O O2 0.54697(19) -0.37048(15) 0.23045(13) 0.0253(4) Uani d 1
O O3 0.72922(18) -0.25007(14) 0.25674(13) 0.0242(4) Uani d 1
H H3C 0.6944 -0.3007 0.2389 0.036 Uiso calc 1
O O4 1.06005(19) 0.44690(16) 0.15717(16) 0.0377(5) Uani d 1
O O5 1.0477(2) 0.31618(19) 0.30534(15) 0.0416(6) Uani d 1
O O6 0.9387(2) 0.11959(17) 0.34181(13) 0.0319(5) Uani d 1
H H6C 0.9751 0.1758 0.3514 0.048 Uiso calc 1
O O1W 1.07942(19) 0.56232(16) 0.31930(13) 0.0303(5) Uani d 1
H H1WA 1.1574 0.5988 0.2985 0.045 Uiso d 1
H H1WB 1.0603 0.5205 0.2849 0.045 Uiso d 1
O O2W 0.32694(18) 0.51823(16) 0.13556(13) 0.0289(5) Uani d 1
H H2WA 0.3381 0.5611 0.1708 0.043 Uiso d 1
H H2WB 0.2426 0.4986 0.1394 0.043 Uiso d 1

loop_
_atom_site_aniso_label
_atom_site_aniso_U_11
_atom_site_aniso_U_22
_atom_site_aniso_U_33
_atom_site_aniso_U_12
_atom_site_aniso_U_13
_atom_site_aniso_U_23
Cu1 0.0177(2) 0.0117(2) 0.0152(2) -0.00018(18) -0.00184(18) -0.00397(17)
Cu2 0.0159(2) 0.0148(2) 0.0163(2) -0.00108(18) -0.00325(18) -0.00389(18)
N1 0.0235(12) 0.0179(11) 0.0181(11) -0.0009(9) -0.0016(9) -0.0062(9)
N2 0.0277(13) 0.0216(12) 0.0224(12) -0.0033(10) -0.0082(10) -0.0044(10)
N3 0.0248(12) 0.0166(11) 0.0157(10) 0.0005(9) -0.0033(9) -0.0036(9)
C4 0.0272(15) 0.0188(14) 0.0218(14) 0.0048(11) -0.0041(12) -0.0075(11)
C1 0.0198(15) 0.0239(15) 0.0252(14) 0.0004(11) -0.0018(11) -0.0043(12)
C2 0.0266(16) 0.0189(14) 0.0235(14) -0.0052(12) -0.0056(12) -0.0030(12)
C3 0.0297(16) 0.0142(13) 0.0221(14) 0.0029(11) -0.0045(12) -0.0040(11)
C5 0.0401(18) 0.0313(16) 0.0332(16) -0.0010(14) -0.0185(14) -0.0109(13)
N6 0.0192(12) 0.0179(11) 0.0183(11) 0.0017(9) -0.0026(9) -0.0038(9)
N4 0.0126(11) 0.0189(11) 0.0190(11) 0.0020(9) -0.0014(9) -0.0065(9)
N5 0.0256(13) 0.0190(12) 0.0239(12) -0.0029(10) 0.0006(10) -0.0061(10)
C7 0.0265(16) 0.0194(14) 0.0215(14) -0.0014(12) 0.0010(12) -0.0003(11)
C8 0.0223(15) 0.0265(15) 0.0206(13) 0.0054(12) -0.0069(11) -0.0068(12)
C9 0.0177(14) 0.0282(15) 0.0240(14) 0.0044(12) -0.0077(11) -0.0111(12)
C6 0.0169(15) 0.0235(15) 0.0260(14) -0.0055(12) 0.0035(12) -0.0100(12)
C10 0.0319(17) 0.0210(15) 0.0339(16) 0.0007(12) -0.0008(13) -0.0106(13)
C11 0.0306(17) 0.0190(14) 0.0108(12) -0.0038(13) -0.0002(11) -0.0021(11)
C12 0.0226(15) 0.0136(13) 0.0131(12) -0.0037(11) 0.0000(10) -0.0030(10)
C13 0.0231(15) 0.0154(13) 0.0154(13) 0.0013(11) 0.0009(11) -0.0035(11)
C14 0.0234(15) 0.0148(13) 0.0126(12) -0.0040(11) -0.0018(11) 0.0004(10)
C15 0.0287(16) 0.0134(13) 0.0112(12) -0.0029(11) 0.0016(11) -0.0002(10)
C16 0.0308(16) 0.0223(14) 0.0195(14) -0.0076(12) 0.0022(12) -0.0050(12)
C17 0.050(2) 0.0204(15) 0.0275(15) -0.0080(14) 0.0092(14) -0.0135(13)
C18 0.0360(19) 0.0261(16) 0.0377(17) 0.0003(14) 0.0134(14) -0.0137(14)
C19 0.0242(16) 0.0229(15) 0.0311(15) -0.0015(12) 0.0072(12) -0.0076(13)
C20 0.0250(15) 0.0139(13) 0.0169(13) -0.0004(11) 0.0029(11) -0.0016(11)
C21 0.0182(14) 0.0167(13) 0.0175(13) -0.0047(11) -0.0009(11) -0.0007(11)
C22 0.0136(15) 0.0359(18) 0.048(2) -0.0057(13) 0.0084(13) -0.0299(16)
C23 0.0114(13) 0.0225(14) 0.0286(15) -0.0029(11) 0.0009(11) -0.0135(12)
C24 0.0182(14) 0.0287(15) 0.0205(13) -0.0029(12) -0.0017(11) -0.0118(12)
C25 0.0153(14) 0.0188(13) 0.0193(13) -0.0010(11) -0.0021(11) -0.0061(11)
C26 0.0112(13) 0.0169(13) 0.0228(13) 0.0003(10) -0.0025(10) -0.0072(11)
C27 0.0176(14) 0.0205(14) 0.0233(14) -0.0017(11) -0.0018(11) -0.0080(11)
C28 0.0206(15) 0.0325(16) 0.0267(15) -0.0009(12) -0.0049(12) -0.0151(13)
C29 0.0248(16) 0.0410(18) 0.0190(14) 0.0022(13) -0.0064(12) -0.0073(13)
C30 0.0190(15) 0.0272(15) 0.0234(14) 0.0004(12) -0.0025(12) 0.0003(12)
C31 0.0135(13) 0.0205(14) 0.0211(13) 0.0040(11) -0.0024(11) -0.0047(11)
C32 0.0110(13) 0.0167(13) 0.0317(15) 0.0002(10) 0.0000(11) -0.0070(12)
C33 0.0237(15) 0.0168(13) 0.0206(13) -0.0015(11) -0.0072(11) -0.0020(11)
O1 0.0259(11) 0.0282(10) 0.0274(10) -0.0085(8) -0.0012(8) -0.0133(8)
O2 0.0339(11) 0.0203(10) 0.0270(10) 0.0040(9) -0.0069(9) -0.0139(8)
O3 0.0240(10) 0.0182(10) 0.0325(11) 0.0020(8) -0.0035(8) -0.0116(8)
O4 0.0215(11) 0.0226(11) 0.0751(15) -0.0041(9) -0.0059(10) -0.0245(11)
O5 0.0363(13) 0.0581(15) 0.0435(13) -0.0177(11) 0.0053(10) -0.0381(12)
O6 0.0359(12) 0.0423(12) 0.0222(10) -0.0133(10) -0.0075(9) -0.0143(9)
O1W 0.0328(11) 0.0330(11) 0.0267(10) -0.0130(9) 0.0071(9) -0.0159(9)
O2W 0.0228(10) 0.0384(11) 0.0321(11) -0.0106(9) 0.0054(8) -0.0237(9)

loop_
_atom_type_symbol
_atom_type_description
_atom_type_scat_dispersion_real
_atom_type_scat_dispersion_imag
_atom_type_scat_source
C C 0.0033 0.0016 'International Tables Vol C Tables 4.2.6.8 and 6.1.1.4'
H H 0.0000 0.0000 'International Tables Vol C Tables 4.2.6.8 and 6.1.1.4'
N N 0.0061 0.0033 'International Tables Vol C Tables 4.2.6.8 and 6.1.1.4'
Cu Cu 0.3201 1.2651 'International Tables Vol C Tables 4.2.6.8 and 6.1.1.4'
O O 0.0106 0.0060 'International Tables Vol C Tables 4.2.6.8 and 6.1.1.4'

loop_
_geom_angle_atom_site_label_1
_geom_angle_atom_site_label_2
_geom_angle_atom_site_label_3
_geom_angle_site_symmetry_1
_geom_angle_site_symmetry_3
_geom_angle
N3 Cu1 N3 . 2_766 180.00
N3 Cu1 N1 . . 93.47(8)
N3 Cu1 N1 2_766 . 86.53(8)
N3 Cu1 N1 . 2_766 86.53(8)
N3 Cu1 N1 2_766 2_766 93.47(8)
N1 Cu1 N1 . 2_766 180.0
N4 Cu2 N4 . 2_665 180.00
N4 Cu2 N6 . . 86.53(8)
N4 Cu2 N6 2_665 . 93.47(8)
N4 Cu2 N6 . 2_665 93.47(8)
N4 Cu2 N6 2_665 2_665 86.53(8)
N6 Cu2 N6 . 2_665 180.0
C4 N1 C1 . . 112.6(2)
C4 N1 Cu1 . . 105.83(15)
C1 N1 Cu1 . . 115.85(15)
C4 N1 H1 . . 107.4
C1 N1 H1 . . 107.4
Cu1 N1 H1 . . 107.4
C1 N2 C2 . . 115.5(2)
C1 N2 C5 . . 114.8(2)
C2 N2 C5 . . 113.9(2)
C3 N3 C2 . . 112.89(18)
C3 N3 Cu1 . . 106.69(15)
C2 N3 Cu1 . . 115.45(16)
C3 N3 H3 . . 107.1
C2 N3 H3 . . 107.1
Cu1 N3 H3 . . 107.1
N1 C4 C3 . 2_766 107.4(2)
N1 C4 H4A . . 110.2
C3 C4 H4A 2_766 . 110.2
N1 C4 H4B . . 110.2
C3 C4 H4B 2_766 . 110.2
H4A C4 H4B . . 108.5
N2 C1 N1 . . 113.6(2)
N2 C1 H1A . . 108.8
N1 C1 H1A . . 108.8
N2 C1 H1B . . 108.8
N1 C1 H1B . . 108.8
H1A C1 H1B . . 107.7
N2 C2 N3 . . 113.67(19)
N2 C2 H2A . . 108.8
N3 C2 H2A . . 108.8
N2 C2 H2B . . 108.8
N3 C2 H2B . . 108.8
H2A C2 H2B . . 107.7
N3 C3 C4 . 2_766 107.57(19)
N3 C3 H3A . . 110.2
C4 C3 H3A 2_766 . 110.2
N3 C3 H3B . . 110.2
C4 C3 H3B 2_766 . 110.2
H3A C3 H3B . . 108.5
N2 C5 H5A . . 109.5
N2 C5 H5B . . 109.5
H5A C5 H5B . . 109.5
N2 C5 H5C . . 109.5
H5A C5 H5C . . 109.5
H5B C5 H5C . . 109.5
C8 N6 C7 . . 113.11(19)
C8 N6 Cu2 . . 105.86(15)
C7 N6 Cu2 . . 115.23(15)
C8 N6 H6 . . 107.4
C7 N6 H6 . . 107.4
Cu2 N6 H6 . . 107.4
C9 N4 C6 . . 113.30(18)
C9 N4 Cu2 . . 106.73(14)
C6 N4 Cu2 . . 116.27(15)
C9 N4 H4 . . 106.6
C6 N4 H4 . . 106.6
Cu2 N4 H4 . . 106.6
C6 N5 C7 . 2_665 115.2(2)
C6 N5 C10 . . 116.4(2)
C7 N5 C10 2_665 . 114.1(2)
N5 C7 N6 2_665 . 113.9(2)
N5 C7 H7A 2_665 . 108.8
N6 C7 H7A . . 108.8
N5 C7 H7B 2_665 . 108.8
N6 C7 H7B . . 108.8
H7A C7 H7B . . 107.7
N6 C8 C9 . . 107.5(2)
N6 C8 H8A . . 110.2
C9 C8 H8A . . 110.2
N6 C8 H8B . . 110.2
C9 C8 H8B . . 110.2
H8A C8 H8B . . 108.5
N4 C9 C8 . . 107.08(19)
N4 C9 H9A . . 110.3
C8 C9 H9A . . 110.3
N4 C9 H9B . . 110.3
C8 C9 H9B . . 110.3
H9A C9 H9B . . 108.6
N5 C6 N4 . . 114.6(2)
N5 C6 H6A . . 108.6
N4 C6 H6A . . 108.6
N5 C6 H6B . . 108.6
N4 C6 H6B . . 108.6
H6A C6 H6B . . 107.6
N5 C10 H10A . . 109.5
N5 C10 H10B . . 109.5
H10A C10 H10B . . 109.5
N5 C10 H10C . . 109.5
H10A C10 H10C . . 109.5
H10B C10 H10C . . 109.5
O1 C11 O2 . . 123.7(2)
O1 C11 C12 . . 118.9(2)
O2 C11 C12 . . 117.4(2)
C21 C12 C13 . . 118.5(2)
C21 C12 C11 . . 120.6(2)
C13 C12 C11 . . 120.9(2)
O3 C13 C14 . . 118.8(2)
O3 C13 C12 . . 119.5(2)
C14 C13 C12 . . 121.7(2)
C13 C14 C15 . . 118.4(2)
C13 C14 C33 . . 119.6(2)
C15 C14 C33 . . 122.0(2)
C16 C15 C14 . . 123.1(2)
C16 C15 C20 . . 117.2(2)
C14 C15 C20 . . 119.7(2)
C17 C16 C15 . . 121.1(3)
C17 C16 H16 . . 119.5
C15 C16 H16 . . 119.5
C16 C17 C18 . . 120.9(3)
C16 C17 H17 . . 119.5
C18 C17 H17 . . 119.5
C19 C18 C17 . . 119.8(3)
C19 C18 H18 . . 120.1
C17 C18 H18 . . 120.1
C18 C19 C20 . . 121.0(3)
C18 C19 H19 . . 119.5
C20 C19 H19 . . 119.5
C21 C20 C19 . . 121.3(2)
C21 C20 C15 . . 118.8(2)
C19 C20 C15 . . 119.9(2)
C12 C21 C20 . . 122.1(2)
C12 C21 H21 . . 118.9
C20 C21 H21 . . 118.9
O4 C22 O5 . . 124.0(3)
O4 C22 C23 . . 119.0(3)
O5 C22 C23 . . 117.0(3)
C32 C23 C24 . . 118.5(2)
C32 C23 C22 . . 120.0(2)
C24 C23 C22 . . 121.4(2)
O6 C24 C25 . . 118.7(2)
O6 C24 C23 . . 119.3(2)
C25 C24 C23 . . 122.0(2)
C24 C25 C26 . . 119.0(2)
C24 C25 C33 . . 119.4(2)
C26 C25 C33 . . 121.5(2)
C27 C26 C25 . . 123.1(2)
C27 C26 C31 . . 117.6(2)
C25 C26 C31 . . 119.2(2)
C28 C27 C26 . . 121.1(2)
C28 C27 H27 . . 119.4
C26 C27 H27 . . 119.4
C27 C28 C29 . . 120.9(2)
C27 C28 H28 . . 119.6
C29 C28 H28 . . 119.6
C30 C29 C28 . . 120.0(2)
C30 C29 H29 . . 120.0
C28 C29 H29 . . 120.0
C29 C30 C31 . . 120.7(2)
C29 C30 H30 . . 119.6
C31 C30 H30 . . 119.6
C32 C31 C30 . . 121.4(2)
C32 C31 C26 . . 119.0(2)
C30 C31 C26 . . 119.5(2)
C23 C32 C31 . . 122.0(2)
C23 C32 H32 . . 119.0
C31 C32 H32 . . 119.0
C14 C33 C25 . . 115.6(2)
C14 C33 H33A . . 108.4
C25 C33 H33A . . 108.4
C14 C33 H33B . . 108.4
C25 C33 H33B . . 108.4
H33A C33 H33B . . 107.4
C13 O3 H3C . . 109.5
C24 O6 H6C . . 109.5
H1WA O1W H1WB . . 114.2
H2WA O2W H2WB . . 113.5

loop_
_geom_bond_atom_site_label_1
_geom_bond_atom_site_label_2
_geom_bond_site_symmetry_2
_geom_bond_distance
_geom_bond_publ_flag
Cu1 N3 . 2.000(2) y
Cu1 N3 2_766 2.000(2) ?
Cu1 N1 . 2.017(2) y
Cu1 N1 2_766 2.017(2) ?
Cu1 O1w . 2.5033(19) y
Cu1 O1w 2_766 2.5033(18) n
Cu2 N4 . 1.9987(19) y
Cu2 N4 2_665 1.9987(19) ?
Cu2 N6 . 2.0113(19) y
Cu2 N6 2_665 2.0114(19) ?
Cu2 O2w . 2.4681(18) y
Cu2 O2w 2_665 2.4681(18) n
N1 C4 . 1.479(3) ?
N1 C1 . 1.491(3) ?
N1 H1 . 1.0000 ?
N2 C1 . 1.438(3) ?
N2 C2 . 1.442(3) ?
N2 C5 . 1.455(3) ?
N3 C3 . 1.476(3) ?
N3 C2 . 1.480(3) ?
N3 H3 . 1.0000 ?
C4 C3 2_766 1.518(4) ?
C4 H4A . 0.9900 ?
C4 H4B . 0.9900 ?
C1 H1A . 0.9900 ?
C1 H1B . 0.9900 ?
C2 H2A . 0.9900 ?
C2 H2B . 0.9900 ?
C3 C4 2_766 1.518(4) ?
C3 H3A . 0.9900 ?
C3 H3B . 0.9900 ?
C5 H5A . 0.9800 ?
C5 H5B . 0.9800 ?
C5 H5C . 0.9800 ?
N6 C8 . 1.481(3) ?
N6 C7 . 1.492(3) ?
N6 H6 . 1.0000 ?
N4 C9 . 1.476(3) ?
N4 C6 . 1.493(3) ?
N4 H4 . 1.0000 ?
N5 C6 . 1.429(3) ?
N5 C7 2_665 1.432(3) ?
N5 C10 . 1.460(3) ?
C7 N5 2_665 1.432(3) ?
C7 H7A . 0.9900 ?
C7 H7B . 0.9900 ?
C8 C9 . 1.518(4) ?
C8 H8A . 0.9900 ?
C8 H8B . 0.9900 ?
C9 H9A . 0.9900 ?
C9 H9B . 0.9900 ?
C6 H6A . 0.9900 ?
C6 H6B . 0.9900 ?
C10 H10A . 0.9800 ?
C10 H10B . 0.9800 ?
C10 H10C . 0.9800 ?
C11 O1 . 1.248(3) ?
C11 O2 . 1.271(3) ?
C11 C12 . 1.501(3) ?
C12 C21 . 1.364(3) ?
C12 C13 . 1.431(4) ?
C13 O3 . 1.367(3) ?
C13 C14 . 1.383(3) ?
C14 C15 . 1.424(4) ?
C14 C33 . 1.514(3) ?
C15 C16 . 1.423(3) ?
C15 C20 . 1.426(4) ?
C16 C17 . 1.363(4) ?
C16 H16 . 0.9500 ?
C17 C18 . 1.406(4) ?
C17 H17 . 0.9500 ?
C18 C19 . 1.355(4) ?
C18 H18 . 0.9500 ?
C19 C20 . 1.411(4) ?
C19 H19 . 0.9500 ?
C20 C21 . 1.403(3) ?
C21 H21 . 0.9500 ?
C22 O4 . 1.245(3) ?
C22 O5 . 1.279(4) ?
C22 C23 . 1.507(4) ?
C23 C32 . 1.366(4) ?
C23 C24 . 1.429(4) ?
C24 O6 . 1.367(3) ?
C24 C25 . 1.378(3) ?
C25 C26 . 1.427(3) ?
C25 C33 . 1.523(3) ?
C26 C27 . 1.417(3) ?
C26 C31 . 1.434(3) ?
C27 C28 . 1.366(4) ?
C27 H27 . 0.9500 ?
C28 C29 . 1.407(4) ?
C28 H28 . 0.9500 ?
C29 C30 . 1.362(4) ?
C29 H29 . 0.9500 ?
C30 C31 . 1.418(3) ?
C30 H30 . 0.9500 ?
C31 C32 . 1.409(3) ?
C32 H32 . 0.9500 ?
C33 H33A . 0.9900 ?
C33 H33B . 0.9900 ?
O3 H3C . 0.8400 ?
O6 H6C . 0.8400 ?
O1W H1WA . 0.8641 ?
O1W H1WB . 0.8606 ?
O2W H2WA . 0.8578 ?
O2W H2WB . 0.8629 ?

loop_
_geom_hbond_atom_site_label_D
_geom_hbond_atom_site_label_H
_geom_hbond_atom_site_label_A
_geom_hbond_site_symmetry_A
_geom_hbond_distance_DH
_geom_hbond_distance_HA
_geom_hbond_distance_DA
_geom_hbond_angle_DHA
N1 H1 O3 1_565 1.00 2.50 3.272(3) 134
N3 H3 O5 . 1.00 1.89 2.836(3) 156
N4 H4 O2 1_565 1.00 1.90 2.822(3) 152
O3 H3C O2 . 0.84 1.75 2.502(2) 148
O6 H6C O5 . 0.84 1.75 2.514(3) 150
O1W H1WA O1 1_665 0.86 1.88 2.746(2) 178
O1W H1WB O4 . 0.86 2.31 3.136(3) 162
O1W H1WB O5 . 0.86 2.41 3.087(3) 136
O2W H2WA O1 1_565 0.86 2.05 2.901(2) 169
O2W H2WA O2 1_565 0.86 2.61 3.280(2) 136
O2W H2WB O4 1_455 0.86 1.88 2.743(3) 176
C2 H2B O1 2_656 0.99 2.48 3.435(3) 162
C5 H5B O2 1_565 0.98 2.45 3.316(3) 147

loop_
_geom_torsion_atom_site_label_1
_geom_torsion_atom_site_label_2
_geom_torsion_atom_site_label_3
_geom_torsion_atom_site_label_4
_geom_torsion_site_symmetry_1
_geom_torsion_site_symmetry_4
_geom_torsion
C1 N1 C4 C3 . 2_766 169.94(19)
Cu1 N1 C4 C3 . 2_766 42.4(2)
C2 N2 C1 N1 . . 68.3(3)
C5 N2 C1 N1 . . -67.3(3)
C4 N1 C1 N2 . . -177.0(2)
Cu1 N1 C1 N2 . . -55.0(2)
C1 N2 C2 N3 . . -69.9(3)
C5 N2 C2 N3 . . 66.1(3)
C3 N3 C2 N2 . . -179.3(2)
Cu1 N3 C2 N2 . . 57.6(2)
C2 N3 C3 C4 . 2_766 -169.0(2)
Cu1 N3 C3 C4 . 2_766 -41.1(2)
C8 N6 C7 N5 . 2_665 179.2(2)
Cu2 N6 C7 N5 . 2_665 57.3(3)
C7 N6 C8 C9 . . -169.3(2)
Cu2 N6 C8 C9 . . -42.3(2)
C6 N4 C9 C8 . . -171.1(2)
Cu2 N4 C9 C8 . . -41.8(2)
N6 C8 C9 N4 . . 57.0(3)
C7 N5 C6 N4 2_665 . -67.8(3)
C10 N5 C6 N4 . . 69.6(3)
C9 N4 C6 N5 . . 178.7(2)
Cu2 N4 C6 N5 . . 54.5(3)
O1 C11 C12 C21 . . -1.3(3)
O2 C11 C12 C21 . . 178.1(2)
O1 C11 C12 C13 . . 178.9(2)
O2 C11 C12 C13 . . -1.6(3)
C21 C12 C13 O3 . . -179.3(2)
C11 C12 C13 O3 . . 0.5(3)
C21 C12 C13 C14 . . -0.5(3)
C11 C12 C13 C14 . . 179.2(2)
O3 C13 C14 C15 . . -173.3(2)
C12 C13 C14 C15 . . 7.9(3)
O3 C13 C14 C33 . . 5.4(3)
C12 C13 C14 C33 . . -173.4(2)
C13 C14 C15 C16 . . 169.3(2)
C33 C14 C15 C16 . . -9.4(3)
C13 C14 C15 C20 . . -9.2(3)
C33 C14 C15 C20 . . 172.1(2)
C14 C15 C16 C17 . . -179.0(2)
C20 C15 C16 C17 . . -0.5(3)
C15 C16 C17 C18 . . -2.1(4)
C16 C17 C18 C19 . . 2.0(4)
C17 C18 C19 C20 . . 0.7(4)
C18 C19 C20 C21 . . 175.1(2)
C18 C19 C20 C15 . . -3.3(4)
C16 C15 C20 C21 . . -175.3(2)
C14 C15 C20 C21 . . 3.3(3)
C16 C15 C20 C19 . . 3.2(3)
C14 C15 C20 C19 . . -178.3(2)
C13 C12 C21 C20 . . -5.8(3)
C11 C12 C21 C20 . . 174.5(2)
C19 C20 C21 C12 . . -174.1(2)
C15 C20 C21 C12 . . 4.4(3)
O4 C22 C23 C32 . . 4.7(4)
O5 C22 C23 C32 . . -175.6(2)
O4 C22 C23 C24 . . -174.3(2)
O5 C22 C23 C24 . . 5.4(4)
C32 C23 C24 O6 . . 179.7(2)
C22 C23 C24 O6 . . -1.2(4)
C32 C23 C24 C25 . . -1.5(4)
C22 C23 C24 C25 . . 177.6(2)
O6 C24 C25 C26 . . -176.4(2)
C23 C24 C25 C26 . . 4.8(4)
O6 C24 C25 C33 . . 0.5(4)
C23 C24 C25 C33 . . -178.3(2)
C24 C25 C26 C27 . . 172.3(2)
C33 C25 C26 C27 . . -4.5(4)
C24 C25 C26 C31 . . -4.7(4)
C33 C25 C26 C31 . . 178.5(2)
C25 C26 C27 C28 . . -178.4(2)
C31 C26 C27 C28 . . -1.3(4)
C26 C27 C28 C29 . . -0.8(4)
C27 C28 C29 C30 . . 1.8(4)
C28 C29 C30 C31 . . -0.5(4)
C29 C30 C31 C32 . . 176.6(2)
C29 C30 C31 C26 . . -1.7(4)
C27 C26 C31 C32 . . -175.8(2)
C25 C26 C31 C32 . . 1.4(3)
C27 C26 C31 C30 . . 2.6(3)
C25 C26 C31 C30 . . 179.7(2)
C24 C23 C32 C31 . . -2.1(4)
C22 C23 C32 C31 . . 178.9(2)
C30 C31 C32 C23 . . -176.3(2)
C26 C31 C32 C23 . . 2.1(4)
C13 C14 C33 C25 . . 119.6(3)
C15 C14 C33 C25 . . -61.7(3)
C24 C25 C33 C14 . . 120.9(3)
C26 C25 C33 C14 . . -62.3(3)

_cod_database_fobs_code 2242885
